data_2108878
loop_
_publ_author_name
'Novelli, Giulia'
'McMonagle, Charles J.'
'Kleemiss, Florian'
'Probert, Michael'
'Puschmann, Horst'
'Grabowsky, Simon'
'Maynard-Casely, Helen E.'
'McIntyre, Garry J.'
'Parsons, Simon'

_publ_section_title
;
 Accurate H-atom parameters for the two polymorphs of
 <small>L</small>-histidine at 5, 105 and 295K
;
_journal_issue 5
_journal_name_full 'Acta Crystallographica Section B'
_journal_page_first
;
;
_journal_paper_doi 10.1107/S205252062100740X
_journal_volume 77
_journal_year 2021
_chemical_absolute_configuration syn
_chemical_formula_moiety 'C6 H9 N3 O2'
_chemical_formula_sum 'C6 H9 N3 O2'
_chemical_formula_weight 155.16
_chemical_name_common L-histidine
_chemical_name_systematic '2-Amino-3-(1H-imidazol-4-yl)propanoic acid'
_space_group_crystal_system monoclinic
_space_group_IT_number 4
_space_group_name_Hall 'P 2yb'
_space_group_name_H-M_alt 'P 1 21 1'
_atom_sites_solution_hydrogens difmap
_audit_creation_date 2021-01-18
_audit_creation_method
;
Olex2 1.3
(compiled 2020.11.12 svn.r5f609507 for OlexSys, GUI svn.r6226)
;
_cell_angle_alpha 90
_cell_angle_beta 98.182(10)
_cell_angle_gamma 90
_cell_formula_units_Z 2
_cell_length_a 5.1854(8)
_cell_length_b 7.3998(10)
_cell_length_c 9.4976(12)
_cell_measurement_reflns_used 2412
_cell_measurement_temperature 295
_cell_measurement_theta_max 30.23
_cell_measurement_theta_min 3.50
_cell_volume 360.72(9)
_computing_cell_refinement 'LaueG (Piltz, 2011)'
_computing_data_collection 'MAATEL/ANSTO control program'
_computing_data_reduction 'argonne_boxes (Wilkinson et al., 1988) & LaueG (Piltz, 2011)'
_computing_molecular_graphics 'Olex2 1.3 (Dolomanov et al., 2009)'
_computing_publication_material 'Olex2 1.3 (Dolomanov et al., 2009)'
_computing_structure_refinement 'XL  (Sheldrick, 2008)'
_computing_structure_solution 'from X-ray model at 295 K'
_diffrn_ambient_temperature 295
_diffrn_measured_fraction_theta_full 0.791
_diffrn_measured_fraction_theta_max 0.791
_diffrn_measurement_details '32 images, exposure time   0 minutes'
_diffrn_measurement_device 'Laue image-plate diffractometer'
_diffrn_measurement_device_type KOALA
_diffrn_measurement_method Laue
_diffrn_radiation_probe neutron
_diffrn_radiation_type neutron
_diffrn_radiation_wavelength 0.80
_diffrn_reflns_av_R_equivalents 0.1341
_diffrn_reflns_av_unetI/netI 0.1594
_diffrn_reflns_limit_h_max 8
_diffrn_reflns_limit_h_min -8
_diffrn_reflns_limit_k_max 12
_diffrn_reflns_limit_k_min -12
_diffrn_reflns_limit_l_max 14
_diffrn_reflns_limit_l_min -14
_diffrn_reflns_number 20381
_diffrn_reflns_reduction_process 'LaueG (Piltz, 2011)'
_diffrn_reflns_resolution_max 1.67
_diffrn_reflns_theta_full 71.00
_diffrn_reflns_theta_max 71.09
_diffrn_source 'nuclear reactor'
_diffrn_source_details 'thermal neutrons, supermirror guides'
_diffrn_source_type 'OPAL reactor, ANSTO, Lucas Heights, Australia'
_exptl_absorpt_coefficient_mu 0.0
_exptl_absorpt_correction_type none
_exptl_crystal_colour colourless
_exptl_crystal_density_diffrn 1.428
_exptl_crystal_description plate
_exptl_crystal_F_000 92
_exptl_crystal_size_max 0.45
_exptl_crystal_size_mid 0.35
_exptl_crystal_size_min 0.30
_refine_diff_density_max 0.77
_refine_diff_density_min -1.001
_refine_diff_density_rms 0.189
_refine_ls_abs_structure_details
;
Absolute structure known from synthesis
;
_refine_ls_extinction_method none
_refine_ls_goodness_of_fit_ref 1.106
_refine_ls_hydrogen_treatment refall
_refine_ls_matrix_type full
_refine_ls_number_parameters 181
_refine_ls_number_reflns 1354
_refine_ls_number_restraints 1
_refine_ls_restrained_S_all 1.105
_refine_ls_R_factor_all 0.1244
_refine_ls_R_factor_gt 0.0533
_refine_ls_shift/su_max 0.000
_refine_ls_shift/su_mean 0.000
_refine_ls_structure_factor_coef Fsqd
_refine_ls_weighting_details 'w=1/[\s^2^(Fo^2^)+(0.0300P)^2^] where P=(Fo^2^+2Fc^2^)/3'
_refine_ls_weighting_scheme calc
_refine_ls_wR_factor_gt 0.0628
_refine_ls_wR_factor_ref 0.0746
_reflns_Friedel_coverage 0.000
_reflns_Friedel_fraction_full 0.000
_reflns_Friedel_fraction_max 0.000
_reflns_number_gt 914
_reflns_number_total 1354
_reflns_threshold_expression 'I > 2\s(I)'
_cod_data_source_file um5050sup1.cif
_cod_data_source_block HMTN02
_cod_database_code 2108878
_shelx_shelxl_version_number 2017/1
_shelx_space_group_comment
;
The symmetry employed for this shelxl refinement is uniquely defined
by the following loop, which should always be used as a source of
symmetry information in preference to the above space-group names.
They are only intended as comments.
;
_olex2_refinement_description
;
;
_olex2_submission_special_instructions 'No special instructions were received'

loop_
_space_group_symop_operation_xyz
'x, y, z'
'-x, y+1/2, -z'

loop_
_atom_site_label
_atom_site_type_symbol
_atom_site_fract_x
_atom_site_fract_y
_atom_site_fract_z
_atom_site_U_iso_or_equiv
_atom_site_adp_type
_atom_site_occupancy
_atom_site_site_symmetry_order
_atom_site_calc_flag
_atom_site_refinement_flags_posn
_atom_site_refinement_flags_adp
_atom_site_refinement_flags_occupancy
_atom_site_disorder_assembly
_atom_site_disorder_group
O2 O 0.3140(4) 0.4452(4) 1.0099(3) 0.0370(6) Uani 1 1 d . . . . .
O1 O 0.7363(4) 0.4425(5) 1.0976(3) 0.0390(6) Uani 1 1 d . . . . .
N1 N 0.8685(2) 0.63321(18) 0.87612(15) 0.0248(3) Uani 1 1 d . . . . .
H1A H 0.9374(7) 0.6423(7) 0.7783(5) 0.0418(9) Uani 1 1 d . . . . .
H1B H 1.0086(8) 0.5653(6) 0.9439(5) 0.0440(10) Uani 1 1 d . . . . .
H1C H 0.8387(9) 0.7618(6) 0.9167(5) 0.0427(10) Uani 1 1 d . . . . .
N3 N 0.7224(3) 0.4469(2) 0.38768(18) 0.0328(3) Uani 1 1 d . . . . .
H3 H 0.6923(9) 0.4379(7) 0.2775(5) 0.0466(10) Uani 1 1 d . . . . .
N2 N 0.9193(3) 0.5192(2) 0.60256(16) 0.0327(3) Uani 1 1 d . . . . .
C1 C 0.5499(3) 0.4701(2) 1.0022(2) 0.0235(4) Uani 1 1 d . . . . .
C4 C 0.7008(3) 0.4168(2) 0.6159(2) 0.0259(4) Uani 1 1 d . . . . .
C6 C 0.5766(4) 0.3713(3) 0.4831(2) 0.0313(4) Uani 1 1 d . . . . .
H6 H 0.4032(11) 0.2932(9) 0.4506(6) 0.0630(14) Uani 1 1 d . . . . .
C2 C 0.6168(3) 0.5329(2) 0.85666(19) 0.0216(3) Uani 1 1 d . . . . .
H2 H 0.4651(7) 0.6251(6) 0.8071(5) 0.0412(9) Uani 1 1 d . . . . .
C5 C 0.9234(4) 0.5343(3) 0.4633(2) 0.0338(5) Uani 1 1 d . . . . .
H5 H 1.0673(11) 0.6101(9) 0.4149(6) 0.0662(16) Uani 1 1 d . . . . .
C3 C 0.6338(4) 0.3682(3) 0.7597(2) 0.0300(4) Uani 1 1 d . . . . .
H3A H 0.7794(12) 0.2737(7) 0.8139(6) 0.0565(14) Uani 1 1 d . . . . .
H3B H 0.4455(12) 0.2979(8) 0.7484(6) 0.0641(16) Uani 1 1 d . . . . .

loop_
_atom_site_aniso_label
_atom_site_aniso_U_11
_atom_site_aniso_U_22
_atom_site_aniso_U_33
_atom_site_aniso_U_23
_atom_site_aniso_U_13
_atom_site_aniso_U_12
O2 0.0277(8) 0.0461(13) 0.0394(17) 0.0168(12) 0.0122(9) 0.0012(10)
O1 0.0322(10) 0.0660(15) 0.0190(14) 0.0093(12) 0.0038(9) 0.0030(12)
N1 0.0275(6) 0.0273(7) 0.0202(9) -0.0020(5) 0.0053(6) -0.0043(5)
H1A 0.0407(17) 0.052(2) 0.035(3) 0.004(2) 0.0123(18) -0.0099(18)
H1B 0.041(2) 0.052(3) 0.037(3) 0.0026(19) -0.0010(19) -0.0032(17)
H1C 0.053(2) 0.034(2) 0.040(3) -0.0093(17) 0.0053(19) -0.0062(17)
N3 0.0431(7) 0.0371(7) 0.0190(10) 0.0008(6) 0.0077(6) 0.0009(6)
H3 0.059(2) 0.053(3) 0.027(3) -0.002(2) 0.0039(19) 0.003(2)
N2 0.0377(6) 0.0410(8) 0.0205(9) -0.0009(6) 0.0077(6) -0.0086(6)
C1 0.0254(6) 0.0284(9) 0.0180(11) 0.0033(6) 0.0070(6) 0.0026(7)
C4 0.0331(8) 0.0263(10) 0.0193(12) -0.0015(7) 0.0076(7) -0.0032(7)
C6 0.0375(10) 0.0364(10) 0.0196(13) -0.0030(8) 0.0030(8) -0.0054(8)
H6 0.063(3) 0.079(4) 0.046(4) -0.010(3) 0.004(2) -0.030(3)
C2 0.0247(6) 0.0244(8) 0.0164(10) 0.0026(7) 0.0052(6) -0.0006(7)
H2 0.0376(17) 0.044(2) 0.042(3) 0.0107(19) 0.0062(17) 0.0065(17)
C5 0.0404(9) 0.0402(10) 0.0236(13) 0.0006(9) 0.0135(9) -0.0048(9)
H5 0.070(3) 0.091(4) 0.043(3) 0.006(3) 0.026(3) -0.028(3)
C3 0.0460(10) 0.0249(9) 0.0204(12) -0.0008(7) 0.0090(9) -0.0072(8)
H3A 0.096(4) 0.040(2) 0.036(3) 0.0076(19) 0.018(3) 0.019(2)
H3B 0.082(3) 0.073(3) 0.041(3) -0.013(2) 0.021(3) -0.049(3)

loop_
_atom_type_symbol
_atom_type_description
_atom_type_scat_dispersion_real
_atom_type_scat_dispersion_imag
_atom_type_scat_source
C C 0.0000 0.0000 'Neutron Data Booklet, ILL Grenoble, France (2003) ISBN 0-9704143-7-4'
H H 0.0000 0.0000 'Neutron Data Booklet, ILL Grenoble, France (2003) ISBN 0-9704143-7-4'
N N 0.0000 0.0000 'Neutron Data Booklet, ILL Grenoble, France (2003) ISBN 0-9704143-7-4'
O O 0.0000 0.0000 'Neutron Data Booklet, ILL Grenoble, France (2003) ISBN 0-9704143-7-4'

loop_
_geom_angle_atom_site_label_1
_geom_angle_atom_site_label_2
_geom_angle_atom_site_label_3
_geom_angle
_geom_angle_site_symmetry_1
_geom_angle_site_symmetry_3
_geom_angle_publ_flag
C4 N2 C5 105.43(16) . . ?
O1 C1 C2 116.82(17) . . ?
N1 C2 C3 110.20(14) . . ?
N2 C4 C3 120.89(16) . . ?
N2 C5 N3 111.70(18) . . ?
C2 N1 H1A 109.1(3) . . ?
C5 N3 H3 124.3(3) . . ?
C1 C2 H2 109.5(3) . . ?
C2 C3 H3B 107.9(3) . . ?
N3 C6 H6 122.9(3) . . ?
C5 N3 C6 107.46(16) . . ?
O2 C1 C2 116.32(19) . . ?
C1 C2 C3 109.69(13) . . ?
N2 C4 C6 109.46(16) . . ?
N3 C6 C4 105.95(17) . . ?
C2 N1 H1B 111.2(3) . . ?
C6 N3 H3 128.2(3) . . ?
C3 C2 H2 109.6(3) . . ?
C4 C3 H3A 110.2(3) . . ?
N2 C5 H5 125.0(4) . . ?
C4 C6 H6 131.2(4) . . ?
O1 C1 O2 126.8(2) . . ?
N1 C2 C1 110.08(14) . . ?
C2 C3 C4 113.31(16) . . ?
C3 C4 C6 129.64(16) . . ?
C2 N1 H1C 109.0(3) . . ?
N1 C2 H2 107.8(2) . . ?
C2 C3 H3A 108.5(3) . . ?
C4 C3 H3B 110.0(3) . . ?
N3 C5 H5 123.3(3) . . ?
H1A N1 H1B 106.7(4) . . ?
H3A C3 H3B 106.6(5) . . ?
H1A N1 H1C 110.9(4) . . ?
H1B N1 H1C 110.0(4) . . ?

loop_
_geom_bond_atom_site_label_1
_geom_bond_atom_site_label_2
_geom_bond_distance
_geom_bond_site_symmetry_2
_geom_bond_publ_flag
O1 C1 1.244(3) . ?
N2 C5 1.331(2) . ?
C2 C3 1.538(3) . ?
N1 H1A 1.044(5) . ?
C2 H2 1.096(4) . ?
C6 H6 1.077(6) . ?
O2 C1 1.249(3) . ?
N3 C5 1.344(3) . ?
C3 C4 1.500(3) . ?
N1 H1B 1.030(5) . ?
C3 H3A 1.102(6) . ?
N1 C2 1.4899(19) . ?
N3 C6 1.379(3) . ?
C4 C6 1.374(3) . ?
N1 H1C 1.046(5) . ?
C3 H3B 1.098(7) . ?
N2 C4 1.384(2) . ?
C1 C2 1.544(3) . ?
N3 H3 1.038(5) . ?
C5 H5 1.086(6) . ?

loop_
_geom_torsion_atom_site_label_1
_geom_torsion_atom_site_label_2
_geom_torsion_atom_site_label_3
_geom_torsion_atom_site_label_4
_geom_torsion
_geom_torsion_site_symmetry_1
_geom_torsion_site_symmetry_2
_geom_torsion_site_symmetry_3
_geom_torsion_site_symmetry_4
_geom_torsion_publ_flag
C5 N2 C4 C3 178.91(17) . . . . ?
C6 N3 C5 N2 0.5(2) . . . . ?
O1 C1 C2 C3 93.4(2) . . . . ?
N1 C2 C3 C4 -58.10(19) . . . . ?
C2 C3 C4 C6 -127.7(2) . . . . ?
H1A N1 C2 C1 163.9(3) . . . . ?
H1B N1 C2 C1 46.6(3) . . . . ?
H1C N1 C2 C1 -74.9(3) . . . . ?
C4 N2 C5 H5 178.2(5) . . . . ?
H3 N3 C5 H5 3.5(6) . . . . ?
H3 N3 C6 H6 -1.7(6) . . . . ?
C5 N2 C4 C6 0.2(2) . . . . ?
C5 N3 C6 C4 -0.4(2) . . . . ?
O2 C1 C2 N1 154.78(19) . . . . ?
C1 C2 C3 C4 -179.46(14) . . . . ?
N2 C4 C6 N3 0.2(2) . . . . ?
H1A N1 C2 C3 42.8(3) . . . . ?
H1B N1 C2 C3 -74.6(3) . . . . ?
H1C N1 C2 C3 164.0(3) . . . . ?
C6 N3 C5 H5 -178.1(4) . . . . ?
C5 N3 C6 H6 -180.0(5) . . . . ?
O1 C1 C2 H2 -146.4(3) . . . . ?
C4 N2 C5 N3 -0.4(2) . . . . ?
O1 C1 C2 N1 -28.1(3) . . . . ?
O2 C1 C2 C3 -83.8(2) . . . . ?
C2 C3 C4 N2 53.9(2) . . . . ?
C3 C4 C6 N3 -178.46(17) . . . . ?
H1A N1 C2 H2 -76.7(4) . . . . ?
H1B N1 C2 H2 165.9(4) . . . . ?
H1C N1 C2 H2 44.5(4) . . . . ?
H3 N3 C5 N2 -177.8(4) . . . . ?
H3 N3 C6 C4 177.9(4) . . . . ?
O2 C1 C2 H2 36.5(3) . . . . ?
N1 C2 C3 H3A 64.6(4) . . . . ?
C1 C2 C3 H3B 58.4(4) . . . . ?
H2 C2 C3 H3B -61.8(4) . . . . ?
H3B C3 C4 N2 174.8(4) . . . . ?
C3 C4 C6 H6 1.1(6) . . . . ?
N1 C2 C3 H3B 179.8(3) . . . . ?
H2 C2 C3 C4 60.4(3) . . . . ?
H3A C3 C4 N2 -67.9(4) . . . . ?
H3B C3 C4 C6 -6.7(4) . . . . ?
C1 C2 C3 H3A -56.7(4) . . . . ?
H2 C2 C3 H3A -176.9(4) . . . . ?
H3A C3 C4 C6 110.5(4) . . . . ?
N2 C4 C6 H6 179.7(5) . . . . ?

_cod_database_fobs_code 2108878
